data_7044715
loop_
_publ_author_name
'pappuru, sreenath'
'Chakraborty, Debashis'
'V, Ramkumar'

_publ_section_title
;
 Synthesis and Characterization of Benzotriazole or Benzoxazole Phenoxide
 Ligands Supported Nb and Ta Metal Complexes and their Application for the
 Synthesis of Hyperbranched Polyglycerols by Ring-Opening Polymerisation
 of Glycidol
;
_journal_name_full 'Dalton Transactions'
_journal_paper_doi 10.1039/C7DT02839C
_journal_year 2017
_chemical_formula_moiety 'C17 H16 Br2 Cl2 N Nb O4 '
_chemical_formula_sum 'C17 H16 Br2 Cl2 N Nb O4'
_chemical_formula_weight 621.94
_chemical_name_systematic
;
 ?
;
_space_group_crystal_system monoclinic
_space_group_IT_number 14
_space_group_name_Hall '-P 2ybc'
_space_group_name_H-M_alt 'P 1 21/c 1'
_symmetry_space_group_name_Hall '-P 2ybc'
_symmetry_space_group_name_H-M 'P 1 21/c 1'
_atom_sites_solution_hydrogens geom
_audit_creation_method SHELXL-2013
_audit_update_record
;
2017-11-01 deposited with the CCDC.
2017-11-07 downloaded from the CCDC.
;
_cell_angle_alpha 90
_cell_angle_beta 95.613(8)
_cell_angle_gamma 90
_cell_formula_units_Z 4
_cell_length_a 8.7687(15)
_cell_length_b 15.917(3)
_cell_length_c 15.407(3)
_cell_measurement_reflns_used 6261
_cell_measurement_temperature 296(2)
_cell_measurement_theta_max 26.25
_cell_measurement_theta_min 2.26
_cell_volume 2140.1(7)
_computing_cell_refinement 'Bruker SAINT'
_computing_data_collection 'Bruker APEX2'
_computing_data_reduction 'Bruker SAINT'
_computing_molecular_graphics 'Bruker SHELXTL'
_computing_publication_material 'SHELXL-2013 (Sheldrick, 2013)'
_computing_structure_refinement 'SHELXL-2014 (Sheldrick, 2014)'
_computing_structure_solution 'SHELXL-97 (Sheldrick, 2008)'
_diffrn_ambient_temperature 296(2)
_diffrn_measured_fraction_theta_full 0.974
_diffrn_measured_fraction_theta_max 0.999
_diffrn_measurement_device_type 'Bruker APEX II'
_diffrn_measurement_method 'Phi and Omega scans'
_diffrn_radiation_type MoK\a
_diffrn_radiation_wavelength 0.71073
_diffrn_reflns_av_R_equivalents 0.0259
_diffrn_reflns_av_unetI/netI 0.0240
_diffrn_reflns_Laue_measured_fraction_full 0.974
_diffrn_reflns_Laue_measured_fraction_max 0.999
_diffrn_reflns_limit_h_max 7
_diffrn_reflns_limit_h_min -10
_diffrn_reflns_limit_k_max 18
_diffrn_reflns_limit_k_min -18
_diffrn_reflns_limit_l_max 17
_diffrn_reflns_limit_l_min -18
_diffrn_reflns_number 16702
_diffrn_reflns_point_group_measured_fraction_full 0.974
_diffrn_reflns_point_group_measured_fraction_max 0.999
_diffrn_reflns_theta_full 25.242
_diffrn_reflns_theta_max 24.999
_diffrn_reflns_theta_min 1.844
_exptl_absorpt_coefficient_mu 4.568
_exptl_absorpt_correction_T_max 0.658
_exptl_absorpt_correction_T_min 0.395
_exptl_absorpt_correction_type multi-scan
_exptl_absorpt_process_details 'SADABS (Bruker,2014)'
_exptl_crystal_colour white
_exptl_crystal_density_diffrn 1.930
_exptl_crystal_description block
_exptl_crystal_F_000 1208
_exptl_crystal_size_max 0.250
_exptl_crystal_size_mid 0.150
_exptl_crystal_size_min 0.100
_refine_diff_density_max 0.878
_refine_diff_density_min -0.844
_refine_diff_density_rms 0.074
_refine_ls_extinction_method none
_refine_ls_goodness_of_fit_ref 1.034
_refine_ls_hydrogen_treatment constr
_refine_ls_matrix_type full
_refine_ls_number_parameters 267
_refine_ls_number_reflns 3774
_refine_ls_number_restraints 1
_refine_ls_restrained_S_all 1.033
_refine_ls_R_factor_all 0.0430
_refine_ls_R_factor_gt 0.0304
_refine_ls_shift/su_max 0.001
_refine_ls_shift/su_mean 0.000
_refine_ls_structure_factor_coef Fsqd
_refine_ls_weighting_details 'w=1/[\s^2^(Fo^2^)+(0.0355P)^2^+2.3494P] where P=(Fo^2^+2Fc^2^)/3'
_refine_ls_weighting_scheme calc
_refine_ls_wR_factor_gt 0.0697
_refine_ls_wR_factor_ref 0.0753
_reflns_Friedel_coverage 0.000
_reflns_number_gt 3076
_reflns_number_total 3774
_reflns_threshold_expression 'I > 2\s(I)'
_cod_data_source_file c7dt02839c2.cif
_cod_data_source_block dibrnb
_cod_database_code 7044715
_shelx_space_group_comment
;
The symmetry employed for this shelxl refinement is uniquely defined
by the following loop, which should always be used as a source of
symmetry information in preference to the above space-group names.
They are only intended as comments.
;
_shelx_estimated_absorpt_t_min 0.395
_shelx_estimated_absorpt_t_max 0.658
_shelxl_version_number 2013-4

loop_
_space_group_symop_operation_xyz
'x, y, z'
'-x, y+1/2, -z+1/2'
'-x, -y, -z'
'x, -y-1/2, z-1/2'

loop_
_atom_site_label
_atom_site_type_symbol
_atom_site_fract_x
_atom_site_fract_y
_atom_site_fract_z
_atom_site_U_iso_or_equiv
_atom_site_adp_type
_atom_site_occupancy
_atom_site_site_symmetry_order
_atom_site_calc_flag
_atom_site_refinement_flags_posn
_atom_site_refinement_flags_adp
_atom_site_refinement_flags_occupancy
_atom_site_disorder_assembly
_atom_site_disorder_group
Br1 Br 1.04701(6) -0.19521(3) 1.06100(3) 0.07288(17) Uani 1 1 d . . . . .
Br2 Br 1.00076(6) -0.12231(3) 0.70197(3) 0.06649(16) Uani 1 1 d . . . . .
C1 C 0.4342(5) 0.2152(2) 0.8819(3) 0.0494(10) Uani 1 1 d . . . . .
H1 H 0.4116 0.2286 0.8233 0.059 Uiso 1 1 calc R U . . .
C2 C 0.3807(5) 0.2632(3) 0.9465(3) 0.0605(12) Uani 1 1 d . . . . .
H2 H 0.3191 0.3095 0.9314 0.073 Uiso 1 1 calc R U . . .
C3 C 0.4164(5) 0.2441(3) 1.0334(3) 0.0638(13) Uani 1 1 d . . . . .
H3 H 0.3777 0.2779 1.0754 0.077 Uiso 1 1 calc R U . . .
C4 C 0.5073(5) 0.1766(3) 1.0602(3) 0.0535(11) Uani 1 1 d . . . . .
H4 H 0.5320 0.1639 1.1188 0.064 Uiso 1 1 calc R U . . .
C5 C 0.5590(4) 0.1296(2) 0.9947(2) 0.0411(9) Uani 1 1 d . . . . .
C6 C 0.6774(4) 0.0398(2) 0.9197(2) 0.0356(8) Uani 1 1 d . . . . .
C7 C 0.5229(4) 0.1465(2) 0.9076(2) 0.0368(8) Uani 1 1 d . . . . .
C8 C 0.7864(4) -0.0261(2) 0.9065(2) 0.0375(8) Uani 1 1 d . . . . .
C9 C 0.8511(4) -0.0737(2) 0.9770(3) 0.0456(9) Uani 1 1 d . . . . .
H9 H 0.8210 -0.0648 1.0325 0.055 Uiso 1 1 calc R U . . .
C10 C 0.9576(4) -0.1328(2) 0.9642(3) 0.0480(10) Uani 1 1 d . . . . .
C11 C 1.0052(4) -0.1475(2) 0.8839(3) 0.0501(10) Uani 1 1 d . . . . .
H11 H 1.0785 -0.1885 0.8765 0.060 Uiso 1 1 calc R U . . .
C12 C 0.9431(4) -0.1008(2) 0.8139(3) 0.0442(9) Uani 1 1 d . . . . .
C13 C 0.8345(4) -0.0383(2) 0.8236(2) 0.0360(8) Uani 1 1 d . . . . .
C14 C 0.673(2) 0.0818(10) 0.5182(10) 0.070(4) Uani 0.55(2) 1 d . . P A 1
H14A H 0.7193 0.1371 0.5211 0.084 Uiso 0.55(2) 1 calc R U P A 1
H14B H 0.5880 0.0823 0.4727 0.084 Uiso 0.55(2) 1 calc R U P A 1
C15 C 0.787(2) 0.0182(15) 0.4979(9) 0.113(6) Uani 0.55(2) 1 d . . P A 1
H15A H 0.8625 0.0118 0.5470 0.169 Uiso 0.55(2) 1 calc R U P A 1
H15B H 0.8365 0.0360 0.4481 0.169 Uiso 0.55(2) 1 calc R U P A 1
H15C H 0.7369 -0.0346 0.4854 0.169 Uiso 0.55(2) 1 calc R U P A 1
C14A C 0.713(4) 0.049(4) 0.533(2) 0.19(2) Uani 0.45(2) 1 d . . P A 2
H14C H 0.7875 0.0077 0.5548 0.227 Uiso 0.45(2) 1 calc R U P A 2
H14D H 0.6485 0.0224 0.4863 0.227 Uiso 0.45(2) 1 calc R U P A 2
C15A C 0.780(5) 0.100(3) 0.5006(16) 0.191(15) Uani 0.45(2) 1 d . . P A 2
H15D H 0.7117 0.1443 0.4801 0.286 Uiso 0.45(2) 1 calc R U P A 2
H15E H 0.8255 0.0756 0.4522 0.286 Uiso 0.45(2) 1 calc R U P A 2
H15F H 0.8585 0.1217 0.5420 0.286 Uiso 0.45(2) 1 calc R U P A 2
Cl1 Cl 0.48216(15) -0.07035(7) 0.72974(8) 0.0643(3) Uani 1 1 d . . . . .
Cl2 Cl 0.70954(11) 0.20221(6) 0.72573(7) 0.0502(2) Uani 1 1 d . . . . .
N1 N 0.5982(3) 0.08551(18) 0.86065(18) 0.0348(7) Uani 1 1 d . . . . .
Nb1 Nb 0.59057(4) 0.06716(2) 0.71460(2) 0.03533(10) Uani 1 1 d . . . . .
O1 O 0.6560(3) 0.06138(15) 1.00214(15) 0.0421(6) Uani 1 1 d . . . . .
O2 O 0.7819(3) 0.00912(15) 0.75687(15) 0.0410(6) Uani 1 1 d . . . . .
O3 O 0.6185(3) 0.06143(18) 0.59991(16) 0.0530(7) Uani 1 1 d . . . . .
O4 O 0.3898(3) 0.10457(17) 0.71040(16) 0.0455(6) Uani 1 1 d . . . . .
C16 C 0.2380(5) 0.0885(4) 0.7336(3) 0.0736(14) Uani 1 1 d . . . . .
H16A H 0.2109 0.0306 0.7198 0.088 Uiso 1 1 calc R U . . .
H16B H 0.2364 0.0960 0.7960 0.088 Uiso 1 1 calc R U . . .
C17 C 0.1273(6) 0.1427(5) 0.6889(6) 0.135(3) Uani 1 1 d . . . . .
H17A H 0.1518 0.2000 0.7039 0.203 Uiso 1 1 calc R U . . .
H17B H 0.0274 0.1294 0.7055 0.203 Uiso 1 1 calc R U . . .
H17C H 0.1283 0.1353 0.6271 0.203 Uiso 1 1 calc R U . . .

loop_
_atom_site_aniso_label
_atom_site_aniso_U_11
_atom_site_aniso_U_22
_atom_site_aniso_U_33
_atom_site_aniso_U_23
_atom_site_aniso_U_13
_atom_site_aniso_U_12
Br1 0.0623(3) 0.0700(3) 0.0810(4) 0.0413(3) -0.0197(2) -0.0027(2)
Br2 0.0759(3) 0.0623(3) 0.0628(3) -0.0063(2) 0.0146(2) 0.0224(2)
C1 0.049(2) 0.052(2) 0.046(2) -0.0078(19) -0.0015(18) 0.004(2)
C2 0.060(3) 0.056(3) 0.065(3) -0.017(2) 0.005(2) 0.005(2)
C3 0.064(3) 0.061(3) 0.069(3) -0.034(2) 0.024(2) -0.010(2)
C4 0.062(3) 0.061(3) 0.038(2) -0.0134(19) 0.0115(19) -0.018(2)
C5 0.041(2) 0.044(2) 0.038(2) -0.0066(16) 0.0028(16) -0.0090(18)
C6 0.0397(19) 0.040(2) 0.0265(18) 0.0037(15) 0.0008(15) -0.0091(16)
C7 0.0364(19) 0.040(2) 0.034(2) -0.0054(15) 0.0027(15) -0.0049(17)
C8 0.0379(19) 0.0359(19) 0.037(2) 0.0048(16) -0.0036(15) -0.0060(17)
C9 0.047(2) 0.045(2) 0.042(2) 0.0119(17) -0.0077(17) -0.0100(19)
C10 0.045(2) 0.037(2) 0.059(3) 0.0174(18) -0.0132(19) -0.0055(19)
C11 0.043(2) 0.037(2) 0.068(3) 0.0092(19) -0.009(2) 0.0016(18)
C12 0.045(2) 0.039(2) 0.048(2) -0.0008(17) 0.0017(17) 0.0023(18)
C13 0.0374(19) 0.0322(18) 0.037(2) 0.0039(15) -0.0024(15) -0.0029(16)
C14 0.074(8) 0.105(9) 0.033(6) 0.027(6) 0.021(5) 0.033(7)
C15 0.117(11) 0.147(15) 0.086(9) 0.006(9) 0.072(8) 0.037(10)
C14A 0.13(3) 0.36(6) 0.085(18) 0.08(3) 0.048(16) 0.04(3)
C15A 0.23(3) 0.23(4) 0.12(2) -0.03(2) 0.09(2) -0.06(3)
Cl1 0.0827(8) 0.0478(6) 0.0599(7) 0.0049(5) -0.0046(6) -0.0173(6)
Cl2 0.0486(5) 0.0454(5) 0.0556(6) 0.0135(4) -0.0004(4) -0.0072(4)
N1 0.0377(16) 0.0382(16) 0.0285(15) -0.0007(12) 0.0031(12) -0.0006(13)
Nb1 0.03858(19) 0.04091(19) 0.02602(17) 0.00396(13) 0.00077(13) 0.00060(15)
O1 0.0507(15) 0.0486(15) 0.0263(13) 0.0019(11) 0.0005(11) -0.0064(13)
O2 0.0451(14) 0.0454(15) 0.0326(14) 0.0056(11) 0.0041(11) 0.0102(12)
O3 0.0632(18) 0.0699(19) 0.0263(14) 0.0037(12) 0.0071(12) 0.0022(14)
O4 0.0352(14) 0.0585(16) 0.0420(15) 0.0053(12) -0.0014(11) -0.0024(12)
C16 0.048(3) 0.096(4) 0.078(4) -0.012(3) 0.011(2) -0.016(3)
C17 0.048(3) 0.162(7) 0.197(8) 0.047(6) 0.018(4) 0.026(4)

loop_
_atom_type_symbol
_atom_type_description
_atom_type_scat_dispersion_real
_atom_type_scat_dispersion_imag
_atom_type_scat_source
C C 0.0033 0.0016 'International Tables Vol C Tables 4.2.6.8 and 6.1.1.4'
H H 0.0000 0.0000 'International Tables Vol C Tables 4.2.6.8 and 6.1.1.4'
N N 0.0061 0.0033 'International Tables Vol C Tables 4.2.6.8 and 6.1.1.4'
O O 0.0106 0.0060 'International Tables Vol C Tables 4.2.6.8 and 6.1.1.4'
Br Br -0.2901 2.4595 'International Tables Vol C Tables 4.2.6.8 and 6.1.1.4'
Nb Nb -2.0727 0.6215 'International Tables Vol C Tables 4.2.6.8 and 6.1.1.4'
Cl Cl 0.1484 0.1585 'International Tables Vol C Tables 4.2.6.8 and 6.1.1.4'

loop_
_geom_angle_atom_site_label_1
_geom_angle_atom_site_label_2
_geom_angle_atom_site_label_3
_geom_angle
C2 C1 C7 117.1(4)
C2 C1 H1 121.4
C7 C1 H1 121.4
C1 C2 C3 121.4(4)
C1 C2 H2 119.3
C3 C2 H2 119.3
C4 C3 C2 122.2(4)
C4 C3 H3 118.9
C2 C3 H3 118.9
C5 C4 C3 115.4(4)
C5 C4 H4 122.3
C3 C4 H4 122.3
C4 C5 C7 123.5(4)
C4 C5 O1 128.0(4)
C7 C5 O1 108.5(3)
N1 C6 O1 113.6(3)
N1 C6 C8 128.1(3)
O1 C6 C8 118.2(3)
C5 C7 C1 120.4(3)
C5 C7 N1 106.9(3)
C1 C7 N1 132.7(3)
C13 C8 C9 120.0(3)
C13 C8 C6 119.5(3)
C9 C8 C6 120.4(3)
C10 C9 C8 119.8(4)
C10 C9 H9 120.1
C8 C9 H9 120.1
C9 C10 C11 121.9(4)
C9 C10 Br1 119.2(3)
C11 C10 Br1 118.9(3)
C10 C11 C12 119.0(4)
C10 C11 H11 120.5
C12 C11 H11 120.5
C11 C12 C13 121.5(4)
C11 C12 Br2 120.0(3)
C13 C12 Br2 118.5(3)
O2 C13 C12 120.9(3)
O2 C13 C8 121.2(3)
C12 C13 C8 117.9(3)
O3 C14 C15 108.8(12)
O3 C14 H14A 109.9
C15 C14 H14A 109.9
O3 C14 H14B 109.9
C15 C14 H14B 109.9
H14A C14 H14B 108.3
C14 C15 H15A 109.5
C14 C15 H15B 109.5
H15A C15 H15B 109.5
C14 C15 H15C 109.5
H15A C15 H15C 109.5
H15B C15 H15C 109.5
C15A C14A O3 127(6)
C15A C14A H14C 105.7
O3 C14A H14C 105.7
C15A C14A H14D 105.7
O3 C14A H14D 105.7
H14C C14A H14D 106.1
C14A C15A H15D 109.5
C14A C15A H15E 109.5
H15D C15A H15E 109.5
C14A C15A H15F 109.5
H15D C15A H15F 109.5
H15E C15A H15F 109.5
C6 N1 C7 105.6(3)
C6 N1 Nb1 125.5(2)
C7 N1 Nb1 128.9(2)
O3 Nb1 O4 101.59(12)
O3 Nb1 O2 96.13(11)
O4 Nb1 O2 159.67(10)
O3 Nb1 N1 169.56(12)
O4 Nb1 N1 85.92(11)
O2 Nb1 N1 77.90(10)
O3 Nb1 Cl2 90.90(10)
O4 Nb1 Cl2 96.90(9)
O2 Nb1 Cl2 92.66(8)
N1 Nb1 Cl2 80.92(8)
O3 Nb1 Cl1 98.12(10)
O4 Nb1 Cl1 85.00(9)
O2 Nb1 Cl1 82.72(8)
N1 Nb1 Cl1 89.68(8)
Cl2 Nb1 Cl1 170.24(4)
C6 O1 C5 105.3(3)
C13 O2 Nb1 138.2(2)
C14A O3 Nb1 151.0(14)
C14 O3 Nb1 159.9(8)
C16 O4 Nb1 146.6(3)
C17 C16 O4 112.1(5)
C17 C16 H16A 109.2
O4 C16 H16A 109.2
C17 C16 H16B 109.2
O4 C16 H16B 109.2
H16A C16 H16B 107.9
C16 C17 H17A 109.5
C16 C17 H17B 109.5
H17A C17 H17B 109.5
C16 C17 H17C 109.5
H17A C17 H17C 109.5
H17B C17 H17C 109.5

loop_
_geom_bond_atom_site_label_1
_geom_bond_atom_site_label_2
_geom_bond_distance
Br1 C10 1.896(4)
Br2 C12 1.875(4)
C1 C2 1.374(6)
C1 C7 1.378(5)
C1 H1 0.9300
C2 C3 1.379(6)
C2 H2 0.9300
C3 C4 1.376(6)
C3 H3 0.9300
C4 C5 1.370(5)
C4 H4 0.9300
C5 C7 1.375(5)
C5 O1 1.377(4)
C6 N1 1.310(4)
C6 O1 1.346(4)
C6 C8 1.447(5)
C7 N1 1.412(4)
C8 C13 1.397(5)
C8 C9 1.399(5)
C9 C10 1.354(6)
C9 H9 0.9300
C10 C11 1.365(6)
C11 C12 1.377(5)
C11 H11 0.9300
C12 C13 1.396(5)
C13 O2 1.322(4)
C14 O3 1.427(17)
C14 C15 1.48(3)
C14 H14A 0.9700
C14 H14B 0.9700
C15 H15A 0.9600
C15 H15B 0.9600
C15 H15C 0.9600
C14A C15A 1.14(5)
C14A O3 1.39(4)
C14A H14C 0.9700
C14A H14D 0.9700
C15A H15D 0.9600
C15A H15E 0.9600
C15A H15F 0.9600
Cl1 Nb1 2.4067(11)
Cl2 Nb1 2.3882(10)
N1 Nb1 2.264(3)
Nb1 O3 1.810(2)
Nb1 O4 1.853(2)
Nb1 O2 1.970(2)
O4 C16 1.435(5)
C16 C17 1.425(8)
C16 H16A 0.9700
C16 H16B 0.9700
C17 H17A 0.9600
C17 H17B 0.9600
C17 H17C 0.9600

loop_
_geom_torsion_atom_site_label_1
_geom_torsion_atom_site_label_2
_geom_torsion_atom_site_label_3
_geom_torsion_atom_site_label_4
_geom_torsion
C7 C1 C2 C3 1.1(6)
C1 C2 C3 C4 0.2(7)
C2 C3 C4 C5 -0.4(6)
C3 C4 C5 C7 -0.8(6)
C3 C4 C5 O1 177.1(4)
C4 C5 C7 C1 2.1(6)
O1 C5 C7 C1 -176.1(3)
C4 C5 C7 N1 179.3(3)
O1 C5 C7 N1 1.1(4)
C2 C1 C7 C5 -2.2(6)
C2 C1 C7 N1 -178.5(4)
N1 C6 C8 C13 9.8(5)
O1 C6 C8 C13 -167.0(3)
N1 C6 C8 C9 -174.4(3)
O1 C6 C8 C9 8.8(5)
C13 C8 C9 C10 -1.5(5)
C6 C8 C9 C10 -177.3(3)
C8 C9 C10 C11 0.3(6)
C8 C9 C10 Br1 178.7(3)
C9 C10 C11 C12 0.1(6)
Br1 C10 C11 C12 -178.4(3)
C10 C11 C12 C13 0.8(6)
C10 C11 C12 Br2 -177.7(3)
C11 C12 C13 O2 176.3(3)
Br2 C12 C13 O2 -5.1(5)
C11 C12 C13 C8 -2.0(5)
Br2 C12 C13 C8 176.6(3)
C9 C8 C13 O2 -176.0(3)
C6 C8 C13 O2 -0.2(5)
C9 C8 C13 C12 2.3(5)
C6 C8 C13 C12 178.1(3)
O1 C6 N1 C7 3.4(4)
C8 C6 N1 C7 -173.5(3)
O1 C6 N1 Nb1 -176.9(2)
C8 C6 N1 Nb1 6.1(5)
C5 C7 N1 C6 -2.7(4)
C1 C7 N1 C6 174.0(4)
C5 C7 N1 Nb1 177.7(2)
C1 C7 N1 Nb1 -5.6(6)
N1 C6 O1 C5 -2.7(4)
C8 C6 O1 C5 174.5(3)
C4 C5 O1 C6 -177.3(4)
C7 C5 O1 C6 0.9(4)
C12 C13 O2 Nb1 147.9(3)
C8 C13 O2 Nb1 -33.8(5)
C15A C14A O3 C14 47(6)
C15A C14A O3 Nb1 -90(7)
C15 C14 O3 C14A 4(5)
C15 C14 O3 Nb1 107(2)
O4 Nb1 O3 C14A 173(5)
O2 Nb1 O3 C14A -17(5)
N1 Nb1 O3 C14A 37(5)
Cl2 Nb1 O3 C14A 75(5)
Cl1 Nb1 O3 C14A -101(5)
O4 Nb1 O3 C14 108.2(18)
O2 Nb1 O3 C14 -81.8(18)
N1 Nb1 O3 C14 -27(2)
Cl2 Nb1 O3 C14 11.0(18)
Cl1 Nb1 O3 C14 -165.2(18)
O3 Nb1 O4 C16 121.8(5)
O2 Nb1 O4 C16 -28.4(7)
N1 Nb1 O4 C16 -65.5(5)
Cl2 Nb1 O4 C16 -145.8(5)
Cl1 Nb1 O4 C16 24.5(5)
Nb1 O4 C16 C17 -167.2(5)
